data_7010282
loop_
_publ_author_name
'Ren, Chun-Xia'
'Zhu, Hai-Liang'
'Yang, Guang'
'Chen, Xiao-Ming'

_publ_section_title
;
 Syntheses and crystal structures of five two-dimensional networks
 constructed from staircase-like silver(I) thiocyanate chains and
 bridging polyamines
;
_journal_issue 1
_journal_name_full 'Journal of the Chemical Society, Dalton Transactions'
_journal_page_first 85
_journal_paper_doi 10.1039/b007665l
_journal_year 2001
_chemical_formula_sum 'C11 H22 Ag3 N7 S3'
_chemical_formula_weight 672.15
_chemical_name_systematic
; 
 ? 
;
_space_group_IT_number 2
_symmetry_cell_setting triclinic
_symmetry_space_group_name_Hall '-P 1'
_symmetry_space_group_name_H-M 'P -1'
_atom_sites_solution_hydrogens geom
_atom_sites_solution_primary direct
_atom_sites_solution_secondary difmap
_audit_creation_method SHELXL-97
_cell_angle_alpha 70.21(6)
_cell_angle_beta 76.11(5)
_cell_angle_gamma 82.01(5)
_cell_formula_units_Z 2
_cell_length_a 8.8570(10)
_cell_length_b 9.860(4)
_cell_length_c 12.630(5)
_cell_measurement_reflns_used 25
_cell_measurement_temperature 293(2)
_cell_measurement_theta_max 15
_cell_measurement_theta_min 7.5
_cell_volume 1005.5(7)
_computing_cell_refinement 'SHELXTL-Plus (Sheldrick, 1990)'
_computing_data_collection 'SHELXTL-Plus (Sheldrick, 1990)'
_computing_data_reduction 'SHELXL-97 (Sheldrick, 1997)'
_computing_molecular_graphics 'SHELXTL Version 5 (Sheldrick, 1997)'
_computing_publication_material 'SHELXL-97 (Sheldrick, 1997)'
_computing_structure_refinement 'SHELXL-97 (Sheldrick, 1997)'
_computing_structure_solution 'SHELXS-97 (Sheldrick, 1990)'
_diffrn_ambient_temperature 293(2)
_diffrn_measured_fraction_theta_full 1.000
_diffrn_measured_fraction_theta_max 1.000
_diffrn_measurement_device_type R3m
_diffrn_measurement_method /w-scan
_diffrn_radiation_monochromator graphite
_diffrn_radiation_source 'fine-focus sealed tube'
_diffrn_radiation_type MoK\a
_diffrn_radiation_wavelength 0.71073
_diffrn_reflns_av_R_equivalents 0.0192
_diffrn_reflns_av_sigmaI/netI 0.0344
_diffrn_reflns_limit_h_max 11
_diffrn_reflns_limit_h_min 0
_diffrn_reflns_limit_k_max 13
_diffrn_reflns_limit_k_min -12
_diffrn_reflns_limit_l_max 16
_diffrn_reflns_limit_l_min -15
_diffrn_reflns_number 4864
_diffrn_reflns_theta_full 28.00
_diffrn_reflns_theta_max 28.00
_diffrn_reflns_theta_min 2.20
_diffrn_standards_decay_% 0
_diffrn_standards_interval_count 200
_diffrn_standards_number 2
_exptl_absorpt_coefficient_mu 3.213
_exptl_absorpt_correction_T_max 0.802
_exptl_absorpt_correction_T_min 0.409
_exptl_absorpt_correction_type semi-emprical
_exptl_crystal_colour colourless
_exptl_crystal_density_diffrn 2.220
_exptl_crystal_density_method 'not measured'
_exptl_crystal_description block
_exptl_crystal_F_000 652
_exptl_crystal_size_max 0.47
_exptl_crystal_size_mid 0.36
_exptl_crystal_size_min 0.29
_refine_diff_density_max 1.112
_refine_diff_density_min -0.805
_refine_diff_density_rms 0.160
_refine_ls_extinction_coef 0.0009(7)
_refine_ls_extinction_expression Fc^*^=kFc[1+0.001xFc^2^\l^3^/sin(2\q)]^-1/4^
_refine_ls_extinction_method SHELXL
_refine_ls_goodness_of_fit_ref 1.044
_refine_ls_hydrogen_treatment mixed
_refine_ls_matrix_type full
_refine_ls_number_parameters 218
_refine_ls_number_reflns 4850
_refine_ls_number_restraints 0
_refine_ls_restrained_S_all 1.044
_refine_ls_R_factor_all 0.0812
_refine_ls_R_factor_gt 0.0538
_refine_ls_shift/su_max 0.001
_refine_ls_shift/su_mean 0.000
_refine_ls_structure_factor_coef Fsqd
_refine_ls_weighting_details 'w=1/[\s^2^(Fo^2^)+(0.0854P)^2^+1.8662P] where P=(Fo^2^+2Fc^2^)/3'
_refine_ls_weighting_scheme calc
_refine_ls_wR_factor_gt 0.1439
_refine_ls_wR_factor_ref 0.1596
_reflns_number_gt 3381
_reflns_number_total 4850
_reflns_threshold_expression >2sigma(I)
_cod_data_source_file b007665l.txt
_cod_data_source_block complex_5
_cod_depositor_comments
;
The following automatic conversions were performed:
'_symmetry_cell_setting' value 'Triclinic' changed to 'triclinic'
according to '/home/saulius/struct/CIF-dictionaries/cif_core.dic'
dictionary named 'cif_core.dic' version 2.4.1 from 2010-06-29.

Automatic conversion script
Id: cif_fix_enum 1527 2010-12-29 10:47:43Z saulius 

The following automatic conversions were performed:

'_refine_ls_weighting_scheme' value 'calc
w=1/[\s^2^(Fo^2^)+(0.0854P)^2^+1.8662P] where P=(Fo^2^+2Fc^2^)/3' was
changed to 'calc'. New tag '_refine_ls_weighting_details' was
created. The value of the new tag was set to
'w=1/[\s^2^(Fo^2^)+(0.0854P)^2^+1.8662P] where P=(Fo^2^+2Fc^2^)/3'.

Automatic conversion script
Id: cif_fix_values 3143 2015-03-26 13:38:13Z robertas 
;
_cod_original_cell_volume 1005.5(6)
_cod_original_sg_symbol_H-M P-1
_cod_database_code 7010282

loop_
_symmetry_equiv_pos_as_xyz
'x, y, z'
'-x, -y, -z'

loop_
_atom_site_label
_atom_site_type_symbol
_atom_site_fract_x
_atom_site_fract_y
_atom_site_fract_z
_atom_site_U_iso_or_equiv
_atom_site_adp_type
_atom_site_occupancy
_atom_site_calc_flag
_atom_site_refinement_flags
_atom_site_disorder_assembly
_atom_site_disorder_group
Ag1 Ag 0.08458(6) 0.88505(6) 0.95627(6) 0.0533(2) Uani 1 d . . .
Ag2 Ag 0.21312(8) 1.14832(7) 0.45349(6) 0.0623(2) Uani 1 d . . .
Ag3 Ag 0.29089(9) 1.37800(8) 0.56613(6) 0.0695(2) Uani 1 d . . .
S1 S 0.4617(2) 1.29815(18) 0.37940(15) 0.0459(4) Uani 1 d . . .
S2 S 0.0375(2) 1.21471(19) 0.64059(15) 0.0460(4) Uani 1 d . . .
S3 S -0.17467(19) 0.95179(18) 0.91275(15) 0.0423(4) Uani 1 d . . .
N1 N 0.0447(8) 0.1647(6) 1.3372(5) 0.0521(15) Uani 1 d . . .
H1C H 0.1416 0.1510 1.3511 0.080 Uiso 1 d R . .
H1D H -0.0191 0.0914 1.3665 0.080 Uiso 1 d R . .
N2 N 0.1570(6) 0.6786(6) 1.1055(5) 0.0388(12) Uani 1 d . . .
H2C H 0.1105 0.7631 1.1129 0.080 Uiso 1 d R . .
N3 N 0.3266(6) 0.8171(6) 0.8632(4) 0.0362(11) Uani 1 d . . .
H3C H 0.2371 0.8389 0.8374 0.080 Uiso 1 d R . .
N4 N 0.4540(7) 1.3281(6) 0.6887(5) 0.0488(14) Uani 1 d . . .
H4C H 0.3524 1.3463 0.6855 0.080 Uiso 1 d R . .
H4D H 0.5164 1.4016 0.6666 0.080 Uiso 1 d R . .
N5 N 0.6844(7) 1.0817(6) 0.4653(6) 0.0545(15) Uani 1 d . . .
N6 N -0.1818(7) 1.4146(6) 0.5346(6) 0.0549(16) Uani 1 d . . .
N7 N -0.2998(8) 0.6867(8) 1.0547(7) 0.0623(17) Uani 1 d . . .
C1 C -0.0098(8) 0.3069(8) 1.2667(7) 0.0491(17) Uani 1 d . . .
H1A H -0.1006 0.3420 1.3114 0.080 Uiso 1 d R . .
H1B H -0.0390 0.2968 1.2014 0.080 Uiso 1 d R . .
C2 C 0.1136(8) 0.4167(7) 1.2245(6) 0.0446(15) Uani 1 d . . .
H2A H 0.2109 0.3745 1.1930 0.080 Uiso 1 d R . .
H2B H 0.1277 0.4424 1.2881 0.080 Uiso 1 d R . .
C3 C 0.0669(8) 0.5525(7) 1.1333(6) 0.0450(15) Uani 1 d . . .
H3A H 0.0762 0.5291 1.0641 0.080 Uiso 1 d R . .
H3B H -0.0411 0.5783 1.1586 0.080 Uiso 1 d R . .
C4 C 0.3247(8) 0.6609(7) 1.0654(6) 0.0460(16) Uani 1 d . . .
H4A H 0.3620 0.5684 1.1106 0.080 Uiso 1 d R . .
H4B H 0.3746 0.7337 1.0769 0.080 Uiso 1 d R . .
C5 C 0.3703(8) 0.6724(7) 0.9385(7) 0.0480(17) Uani 1 d . . .
H5A H 0.4807 0.6530 0.9177 0.080 Uiso 1 d R . .
H5B H 0.3194 0.6004 0.9266 0.080 Uiso 1 d R . .
C6 C 0.4462(7) 0.9216(7) 0.8351(6) 0.0376(13) Uani 1 d . . .
H6A H 0.5414 0.8892 0.7930 0.080 Uiso 1 d R . .
H6B H 0.4663 0.9270 0.9050 0.080 Uiso 1 d R . .
C7 C 0.3932(7) 1.0709(7) 0.7634(5) 0.0384(13) Uani 1 d . . .
H7A H 0.3001 1.1047 0.8068 0.080 Uiso 1 d R . .
H7B H 0.3692 1.0646 0.6951 0.080 Uiso 1 d R . .
C8 C 0.5169(8) 1.1780(7) 0.7302(6) 0.0416(14) Uani 1 d . . .
H8A H 0.5609 1.1653 0.7957 0.080 Uiso 1 d R . .
H8B H 0.5988 1.1590 0.6707 0.080 Uiso 1 d R . .
C9 C 0.5917(7) 1.1690(7) 0.4324(6) 0.0379(13) Uani 1 d . . .
C10 C -0.0914(7) 1.3337(7) 0.5769(6) 0.0407(14) Uani 1 d . . .
C11 C -0.2474(7) 0.7945(8) 0.9985(6) 0.0408(14) Uani 1 d . . .

loop_
_atom_site_aniso_label
_atom_site_aniso_U_11
_atom_site_aniso_U_22
_atom_site_aniso_U_33
_atom_site_aniso_U_23
_atom_site_aniso_U_13
_atom_site_aniso_U_12
Ag1 0.0309(3) 0.0414(3) 0.0724(4) 0.0006(3) -0.0130(2) 0.0031(2)
Ag2 0.0574(4) 0.0530(4) 0.0695(4) -0.0069(3) -0.0262(3) 0.0097(3)
Ag3 0.0707(4) 0.0630(4) 0.0644(4) -0.0055(3) -0.0298(3) 0.0192(3)
S1 0.0455(9) 0.0354(8) 0.0470(9) -0.0035(7) -0.0090(7) 0.0039(7)
S2 0.0436(9) 0.0389(9) 0.0429(9) -0.0008(7) -0.0088(7) 0.0071(7)
S3 0.0361(8) 0.0402(9) 0.0514(10) -0.0106(7) -0.0180(7) 0.0001(7)
N1 0.055(4) 0.039(3) 0.057(4) -0.001(3) -0.017(3) -0.013(3)
N2 0.038(3) 0.031(3) 0.040(3) -0.005(2) -0.006(2) 0.001(2)
N3 0.033(3) 0.034(3) 0.039(3) -0.008(2) -0.008(2) -0.004(2)
N4 0.051(3) 0.035(3) 0.058(4) -0.001(3) -0.020(3) -0.011(3)
N5 0.049(3) 0.037(3) 0.070(4) -0.009(3) -0.014(3) 0.005(3)
N6 0.049(3) 0.034(3) 0.073(4) -0.004(3) -0.019(3) 0.005(3)
N7 0.053(4) 0.056(4) 0.074(5) -0.013(4) -0.010(3) -0.014(3)
C1 0.043(4) 0.048(4) 0.054(4) -0.004(3) -0.020(3) -0.009(3)
C2 0.048(4) 0.035(3) 0.052(4) -0.007(3) -0.021(3) -0.004(3)
C3 0.037(3) 0.046(4) 0.045(4) 0.002(3) -0.016(3) -0.007(3)
C4 0.037(3) 0.035(3) 0.057(4) 0.004(3) -0.020(3) -0.003(3)
C5 0.040(3) 0.028(3) 0.066(5) -0.011(3) -0.003(3) 0.005(3)
C6 0.032(3) 0.035(3) 0.042(3) -0.006(3) -0.009(3) -0.002(2)
C7 0.036(3) 0.040(3) 0.037(3) -0.007(3) -0.011(3) -0.003(3)
C8 0.038(3) 0.041(3) 0.046(4) -0.010(3) -0.014(3) -0.004(3)
C9 0.035(3) 0.032(3) 0.044(3) -0.012(3) -0.002(3) -0.002(3)
C10 0.035(3) 0.031(3) 0.046(4) -0.004(3) -0.002(3) 0.001(3)
C11 0.034(3) 0.046(4) 0.048(4) -0.019(3) -0.012(3) -0.006(3)

loop_
_atom_type_symbol
_atom_type_description
_atom_type_scat_dispersion_real
_atom_type_scat_dispersion_imag
_atom_type_scat_source
C C 0.0033 0.0016 'International Tables Vol C Tables 4.2.6.8 and 6.1.1.4'
H H 0.0000 0.0000 'International Tables Vol C Tables 4.2.6.8 and 6.1.1.4'
N N 0.0061 0.0033 'International Tables Vol C Tables 4.2.6.8 and 6.1.1.4'
S S 0.1246 0.1234 'International Tables Vol C Tables 4.2.6.8 and 6.1.1.4'
Ag Ag -0.8971 1.1015 'International Tables Vol C Tables 4.2.6.8 and 6.1.1.4'

loop_
_geom_angle_atom_site_label_1
_geom_angle_atom_site_label_2
_geom_angle_atom_site_label_3
_geom_angle
_geom_angle_site_symmetry_1
_geom_angle_site_symmetry_3
_geom_angle_publ_flag
N3 Ag1 N2 79.30(18) . . ?
N3 Ag1 S3 136.30(14) . . ?
N2 Ag1 S3 126.41(14) . . ?
N3 Ag1 Ag1 142.60(13) . 2_577 ?
N2 Ag1 Ag1 112.58(14) . 2_577 ?
S3 Ag1 Ag1 66.22(5) . 2_577 ?
N3 Ag1 S3 100.93(13) . 2_577 ?
N2 Ag1 S3 83.71(14) . 2_577 ?
S3 Ag1 S3 115.19(5) . 2_577 ?
Ag1 Ag1 S3 48.97(4) 2_577 2_577 ?
N1 Ag2 N5 115.1(2) 1_564 2_676 ?
N1 Ag2 S1 121.73(16) 1_564 . ?
N5 Ag2 S1 101.93(17) 2_676 . ?
N1 Ag2 S2 105.90(17) 1_564 . ?
N5 Ag2 S2 102.45(18) 2_676 . ?
S1 Ag2 S2 108.04(6) . . ?
N1 Ag2 Ag3 131.96(16) 1_564 . ?
N5 Ag2 Ag3 111.85(18) 2_676 . ?
S1 Ag2 Ag3 54.75(5) . . ?
S2 Ag2 Ag3 53.30(5) . . ?
N6 Ag3 N4 132.5(2) 2_586 . ?
N6 Ag3 S2 98.74(17) 2_586 . ?
N4 Ag3 S2 115.67(15) . . ?
N6 Ag3 S1 96.90(19) 2_586 . ?
N4 Ag3 S1 104.99(17) . . ?
S2 Ag3 S1 103.66(6) . . ?
N6 Ag3 Ag2 101.95(18) 2_586 . ?
N4 Ag3 Ag2 124.59(15) . . ?
S2 Ag3 Ag2 53.05(5) . . ?
S1 Ag3 Ag2 50.61(4) . . ?
C9 S1 Ag2 99.3(2) . . ?
C9 S1 Ag3 105.0(2) . . ?
Ag2 S1 Ag3 74.64(5) . . ?
C10 S2 Ag2 98.9(2) . . ?
C10 S2 Ag3 100.1(2) . . ?
Ag2 S2 Ag3 73.64(5) . . ?
C11 S3 Ag1 94.5(2) . . ?
C11 S3 Ag1 112.1(2) . 2_577 ?
Ag1 S3 Ag1 64.81(5) . 2_577 ?
C1 N1 Ag2 120.2(4) . 1_546 ?
C4 N2 C3 116.9(5) . . ?
C4 N2 Ag1 102.4(4) . . ?
C3 N2 Ag1 114.5(4) . . ?
C6 N3 C5 112.6(5) . . ?
C6 N3 Ag1 114.0(4) . . ?
C5 N3 Ag1 105.9(4) . . ?
C8 N4 Ag3 117.6(4) . . ?
C9 N5 Ag2 156.9(6) . 2_676 ?
C10 N6 Ag3 160.3(6) . 2_586 ?
N1 C1 C2 112.5(6) . . ?
C1 C2 C3 111.2(5) . . ?
N2 C3 C2 116.2(5) . . ?
N2 C4 C5 112.8(5) . . ?
N3 C5 C4 112.1(5) . . ?
N3 C6 C7 111.0(5) . . ?
C8 C7 C6 111.7(5) . . ?
N4 C8 C7 112.0(5) . . ?
N5 C9 S1 177.7(6) . . ?
N6 C10 S2 178.9(6) . . ?
N7 C11 S3 177.8(7) . . ?

loop_
_geom_bond_atom_site_label_1
_geom_bond_atom_site_label_2
_geom_bond_distance
_geom_bond_site_symmetry_2
_geom_bond_publ_flag
Ag1 N3 2.313(5) . ?
Ag1 N2 2.393(5) . ?
Ag1 S3 2.4389(17) . ?
Ag1 Ag1 2.9257(14) 2_577 ?
Ag1 S3 2.9588(19) 2_577 ?
Ag2 N1 2.287(6) 1_564 ?
Ag2 N5 2.307(6) 2_676 ?
Ag2 S1 2.623(2) . ?
Ag2 S2 2.726(2) . ?
Ag2 Ag3 3.2731(14) . ?
Ag3 N6 2.239(6) 2_586 ?
Ag3 N4 2.255(6) . ?
Ag3 S2 2.735(2) . ?
Ag3 S1 2.772(2) . ?
S1 C9 1.668(7) . ?
S2 C10 1.660(7) . ?
S3 C11 1.673(7) . ?
S3 Ag1 2.9588(19) 2_577 ?
N1 C1 1.472(9) . ?
N1 Ag2 2.287(6) 1_546 ?
N2 C4 1.457(8) . ?
N2 C3 1.468(8) . ?
N3 C6 1.479(8) . ?
N3 C5 1.481(8) . ?
N4 C8 1.470(8) . ?
N5 C9 1.146(9) . ?
N5 Ag2 2.307(6) 2_676 ?
N6 C10 1.141(9) . ?
N6 Ag3 2.239(6) 2_586 ?
N7 C11 1.148(9) . ?
C1 C2 1.519(9) . ?
C2 C3 1.523(9) . ?
C4 C5 1.524(10) . ?
C6 C7 1.522(9) . ?
C7 C8 1.514(9) . ?
